data_4063059
loop_
_publ_author_name
'Tetsuyuki Yamada'
'Makoto Tanabe'
'Kohtaro Osakada'
'Yong-Joo Kim'

_publ_section_title
;
Pd-Pt Heterobimetallic Complexes with Bridging Si-Ligands. Structure
and Reaction with Isonitrile to Afford
a Platinacyclopentane Containing Si, N, and C Atoms
;
_journal_name_full Organometallics
_journal_paper_doi 10.1021/om049858d
_journal_year 2004
_chemical_formula_moiety 'C46 H68 N2 P2 Pt2 Si2'
_chemical_formula_sum 'C46 H68 N2 P2 Pt2 Si2'
_chemical_formula_weight 1157.36
_space_group_IT_number 15
_symmetry_cell_setting monoclinic
_symmetry_space_group_name_Hall '-C 2yc'
_symmetry_space_group_name_H-M 'C 1 2/c 1'
_cell_angle_alpha 90
_cell_angle_beta 106.471(10)
_cell_angle_gamma 90
_cell_formula_units_Z 4
_cell_length_a 19.222(5)
_cell_length_b 11.727(2)
_cell_length_c 22.376(5)
_cell_measurement_temperature 293.1
_cell_volume 4836.7(20)
_exptl_crystal_density_diffrn 1.589
_cod_original_sg_symbol_H-M 'C 2/c'
_cod_database_code 4063059

loop_
_symmetry_equiv_pos_as_xyz
x,y,z
-x,-y,-z
x+1/2,y+1/2,z
-x+1/2,-y+1/2,-z
-x,y,-z+1/2
x,-y,z+1/2
-x+1/2,y+1/2,-z+1/2
x+1/2,-y+1/2,z+1/2

loop_
_atom_site_label
_atom_site_type_symbol
_atom_site_fract_x
_atom_site_fract_y
_atom_site_fract_z
_atom_site_U_iso_or_equiv
_atom_site_adp_type
_atom_site_occupancy
_atom_site_symmetry_multiplicity
_atom_site_calc_flag
_atom_site_refinement_flags
_atom_site_disorder_assembly
_atom_site_disorder_group
Pt(1) Pt 0.1034 -0.0084 0.2943 0.01440(13) Uani 1.00 1 d . . .
P(1) P 0.1693 -0.0346 0.3979 0.0186(9) Uani 1.00 1 d . . .
Si(1) Si 0.0157 0.0079 0.1950 0.0149(8) Uani 1.00 1 d . . .
N(1) N 0.2271 -0.0725 0.2330 0.019(3) Uani 1.00 1 d . . .
C(1) C 0.1822 -0.0448 0.2574 0.021(4) Uani 1.00 1 d . . .
C(2) C 0.2743 -0.1207 0.1996 0.025(4) Uani 1.00 1 d . . .
C(3) C 0.2418 -0.0978 0.1318 0.038(5) Uani 1.00 1 d . . .
C(4) C 0.3463 -0.0575 0.2251 0.043(6) Uani 1.00 1 d . . .
C(5) C 0.2794 -0.2452 0.2151 0.045(6) Uani 1.00 1 d . . .
C(6) C 0.2677 -0.0139 0.4139 0.019(3) Uani 1.00 1 d . . .
C(7) C 0.3130 -0.0280 0.4801 0.032(4) Uani 1.00 1 d . . .
C(8) C 0.1644 -0.1802 0.4252 0.033(5) Uani 1.00 1 d . . .
C(9) C 0.1719 -0.2698 0.3798 0.035(5) Uani 1.00 1 d . . .
C(10) C 0.1489 0.0490 0.4606 0.022(4) Uani 1.00 1 d . . .
C(11) C 0.1675 0.1764 0.4565 0.036(5) Uani 1.00 1 d . . .
C(12) C 0.0297 -0.1124 0.1438 0.010(3) Uani 1.00 1 d . . .
C(13) C 0.0440 -0.2231 0.1706 0.023(4) Uani 1.00 1 d . . .
C(14) C 0.0515 -0.3177 0.1331 0.031(5) Uani 1.00 1 d . . .
C(15) C 0.0433 -0.3044 0.0715 0.033(5) Uani 1.00 1 d . . .
C(16) C 0.0326 -0.1977 0.0440 0.020(4) Uani 1.00 1 d . . .
C(17) C 0.0242 -0.1030 0.0770 0.026(4) Uani 1.00 1 d . . .
C(18) C 0.0331 0.1462 0.1586 0.019(4) Uani 1.00 1 d . . .
C(19) C 0.0854 0.1579 0.1268 0.020(4) Uani 1.00 1 d . . .
C(20) C 0.0982 0.2591 0.0997 0.024(4) Uani 1.00 1 d . . .
C(21) C 0.0557 0.3546 0.1035 0.024(4) Uani 1.00 1 d . . .
C(22) C 0.0059 0.3471 0.1362 0.027(4) Uani 1.00 1 d . . .
C(23) C -0.0082 0.2445 0.1622 0.023(4) Uani 1.00 1 d . . .
H(1) H 0.2376 -0.0179 0.1250 0.047(6) Uiso 1.00 1 c . . .
H(2) H 0.2720 -0.1293 0.1090 0.047(6) Uiso 1.00 1 c . . .
H(3) H 0.1951 -0.1318 0.1184 0.047(6) Uiso 1.00 1 c . . .
H(4) H 0.3642 -0.0702 0.2687 0.052(6) Uiso 1.00 1 c . . .
H(5) H 0.3805 -0.0848 0.2051 0.052(6) Uiso 1.00 1 c . . .
H(6) H 0.3388 0.0219 0.2174 0.052(6) Uiso 1.00 1 c . . .
H(7) H 0.2324 -0.2783 0.2019 0.053(7) Uiso 1.00 1 c . . .
H(8) H 0.3101 -0.2816 0.1944 0.053(7) Uiso 1.00 1 c . . .
H(9) H 0.2988 -0.2547 0.2588 0.053(7) Uiso 1.00 1 c . . .
H(10) H 0.2846 -0.0674 0.3893 0.021(3) Uiso 1.00 1 c . . .
H(11) H 0.2753 0.0613 0.4013 0.021(3) Uiso 1.00 1 c . . .
H(12) H 0.3077 -0.1035 0.4936 0.039(5) Uiso 1.00 1 c . . .
H(13) H 0.3624 -0.0142 0.4827 0.039(5) Uiso 1.00 1 c . . .
H(14) H 0.2974 0.0248 0.5058 0.039(5) Uiso 1.00 1 c . . .
H(15) H 0.2022 -0.1904 0.4627 0.044(6) Uiso 1.00 1 c . . .
H(16) H 0.1188 -0.1900 0.4332 0.044(6) Uiso 1.00 1 c . . .
H(17) H 0.1695 -0.3431 0.3972 0.043(6) Uiso 1.00 1 c . . .
H(18) H 0.1337 -0.2621 0.3423 0.043(6) Uiso 1.00 1 c . . .
H(19) H 0.2173 -0.2612 0.3712 0.043(6) Uiso 1.00 1 c . . .
H(20) H 0.0987 0.0421 0.4573 0.027(4) Uiso 1.00 1 c . . .
H(21) H 0.1766 0.0198 0.4997 0.027(4) Uiso 1.00 1 c . . .
H(22) H 0.2177 0.1842 0.4601 0.049(7) Uiso 1.00 1 c . . .
H(23) H 0.1398 0.2064 0.4176 0.049(7) Uiso 1.00 1 c . . .
H(24) H 0.1564 0.2171 0.4894 0.049(7) Uiso 1.00 1 c . . .
H(25) H 0.0487 -0.2338 0.2136 0.027(4) Uiso 1.00 1 c . . .
H(26) H 0.0623 -0.3909 0.1516 0.035(5) Uiso 1.00 1 c . . .
H(27) H 0.0449 -0.3695 0.0466 0.040(5) Uiso 1.00 1 c . . .
H(28) H 0.0310 -0.1901 0.0014 0.024(4) Uiso 1.00 1 c . . .
H(29) H 0.0148 -0.0311 0.0567 0.031(5) Uiso 1.00 1 c . . .
H(30) H 0.1137 0.0931 0.1235 0.027(4) Uiso 1.00 1 c . . .
H(31) H 0.1349 0.2636 0.0790 0.030(4) Uiso 1.00 1 c . . .
H(32) H 0.0616 0.4239 0.0834 0.028(4) Uiso 1.00 1 c . . .
H(33) H -0.0199 0.4137 0.1415 0.032(5) Uiso 1.00 1 c . . .
H(34) H -0.0455 0.2407 0.1824 0.028(4) Uiso 1.00 1 c . . .

loop_
_atom_site_aniso_label
_atom_site_aniso_U_11
_atom_site_aniso_U_22
_atom_site_aniso_U_33
_atom_site_aniso_U_12
_atom_site_aniso_U_13
_atom_site_aniso_U_23
Pt(1) 0.0184 0.0140 0.0126 0.0029 0.0071 -0.0001
P(1) 0.0202 0.0213 0.0164 0.0032 0.0086 0.0025
Si(1) 0.0197 0.0135 0.0128 0.0050 0.0068 0.0022
N(1) 0.0218 0.0257 0.0070 0.0046 0.0024 0.0003
C(1) 0.0409 0.0199 0.0073 0.0043 0.0174 0.0004
C(2) 0.0167 0.0385 0.0220 0.0084 0.0103 0.0002
C(3) 0.0397 0.0581 0.0202 0.0134 0.0169 -0.0126
C(4) 0.0100 0.0800 0.0390 0.0109 0.0057 0.0019
C(5) 0.0696 0.0528 0.0090 0.0287 0.0077 -0.0017
C(6) 0.0121 0.0284 0.0109 -0.0092 -0.0045 -0.0109
C(7) 0.0117 0.0495 0.0357 0.0139 0.0083 0.0052
C(8) 0.0476 0.0309 0.0328 0.0223 0.0318 0.0204
C(9) 0.0488 0.0259 0.0330 0.0043 0.0138 -0.0066
C(10) 0.0109 0.0371 0.0188 -0.0101 0.0045 -0.0140
C(11) 0.0388 0.0298 0.0551 -0.0093 0.0364 -0.0141
C(12) 0.0042 0.0211 -0.0001 0.0023 -0.0095 -0.0026
C(13) 0.0255 0.0231 0.0191 0.0046 0.0054 0.0021
C(14) 0.0461 0.0200 0.0205 -0.0028 0.0004 -0.0054
C(15) 0.0494 0.0132 0.0374 0.0076 0.0136 0.0012
C(16) 0.0181 0.0319 0.0112 -0.0056 0.0053 -0.0015
C(17) 0.0272 0.0173 0.0332 0.0000 0.0083 -0.0031
C(18) 0.0139 0.0177 0.0128 -0.0040 -0.0145 -0.0083
C(19) 0.0169 0.0238 0.0258 0.0068 0.0147 0.0109
C(20) 0.0159 0.0271 0.0328 -0.0078 0.0116 0.0029
C(21) 0.0431 0.0188 0.0088 -0.0076 0.0069 0.0030
C(22) 0.0252 0.0132 0.0412 0.0017 0.0080 -0.0073
C(23) 0.0180 0.0163 0.0356 0.0004 0.0114 -0.0062

loop_
_geom_bond_atom_site_label_1
_geom_bond_atom_site_label_2
_geom_bond_distance
_geom_bond_publ_flag
_geom_bond_site_symmetry_1
_geom_bond_site_symmetry_2
Pt(1) P(1) 2.325(4) yes . .
Pt(1) Si(1) 2.385(3) yes . .
Pt(1) C(1) 1.97(2) yes . .
P(1) C(6) 1.84(1) no . .
P(1) C(8) 1.82(2) no . .
P(1) C(10) 1.84(2) no . .
Si(1) C(12) 1.88(1) yes . .
Si(1) C(18) 1.89(1) yes . .
N(1) C(1) 1.19(2) yes . .
N(1) C(2) 1.44(2) yes . .
C(2) C(3) 1.49(2) yes . .
C(2) C(4) 1.53(2) no . .
C(2) C(5) 1.50(2) no . .
C(3) H(1) 0.95(3) no . .
C(3) H(2) 0.95(3) no . .
C(3) H(3) 0.95(3) no . .
C(4) H(4) 0.95(3) no . .
C(4) H(5) 0.95(3) no . .
C(4) H(6) 0.95(3) no . .
C(5) H(7) 0.95(3) no . .
C(5) H(8) 0.95(3) no . .
C(5) H(9) 0.95(2) no . .
C(6) C(7) 1.50(2) no . .
C(6) H(10) 0.95(2) no . .
C(6) H(11) 0.95(2) no . .
C(7) H(12) 0.95(3) no . .
C(7) H(13) 0.95(2) no . .
C(7) H(14) 0.95(3) no . .
C(8) C(9) 1.50(3) no . .
C(8) H(15) 0.95(2) no . .
C(8) H(16) 0.95(3) no . .
C(9) H(17) 0.95(2) no . .
C(9) H(18) 0.95(2) no . .
C(9) H(19) 0.95(3) no . .
C(10) C(11) 1.55(2) no . .
C(10) H(20) 0.95(2) no . .
C(10) H(21) 0.95(2) no . .
C(11) H(22) 0.95(3) no . .
C(11) H(23) 0.95(3) no . .
C(11) H(24) 0.95(3) no . .
C(12) C(13) 1.42(2) no . .
C(12) C(17) 1.47(2) no . .
C(13) C(14) 1.42(2) no . .
C(13) H(25) 0.95(2) no . .
C(14) C(15) 1.35(3) no . .
C(14) H(26) 0.95(2) no . .
C(15) C(16) 1.38(2) no . .
C(15) H(27) 0.95(2) no . .
C(16) C(17) 1.37(2) no . .
C(16) H(28) 0.95(2) no . .
C(17) H(29) 0.95(2) no . .
C(18) C(19) 1.39(3) no . .
C(18) C(23) 1.41(2) no . .
C(19) C(20) 1.39(2) no . .
C(19) H(30) 0.95(2) no . .
C(20) C(21) 1.40(2) no . .
C(20) H(31) 0.95(3) no . .
C(21) C(22) 1.36(3) no . .
C(21) H(32) 0.95(2) no . .
C(22) C(23) 1.40(2) no . .
C(22) H(33) 0.95(2) no . .
C(23) H(34) 0.95(3) no . .
